data_7111547
loop_
_publ_author_name
'Benhamou, Laure'
'C\'esar, Vincent'
'Gornitzka, Heinz'
'Lugan, No\"el'
'Lavigne, Guy'

_publ_section_title
;
 Imidazol-2-ylidene-4-olate: an anionic N-heterocyclic carbene
 pre-programmed for further derivatization
;
_journal_issue 31
_journal_name_full 'Chemical Communications'
_journal_page_first 4720
_journal_page_last 4722
_journal_paper_doi 10.1039/b907908d
_journal_year 2009
_chemical_formula_moiety 'C29 H36 Cl N2 O Rh'
_chemical_formula_sum 'C29 H36 Cl N2 O Rh'
_chemical_formula_weight 566.96
_chemical_name_systematic
;
?
;
_space_group_IT_number 2
_symmetry_cell_setting triclinic
_symmetry_space_group_name_Hall '-P 1'
_symmetry_space_group_name_H-M 'P -1'
_atom_sites_solution_hydrogens geom
_atom_sites_solution_primary direct
_atom_sites_solution_secondary difmap
_audit_creation_method SHELXL-97
_cell_angle_alpha 73.019(2)
_cell_angle_beta 89.9200(10)
_cell_angle_gamma 77.013(2)
_cell_formula_units_Z 4
_cell_length_a 12.5523(5)
_cell_length_b 13.1214(4)
_cell_length_c 17.4887(7)
_cell_measurement_reflns_used 7935
_cell_measurement_temperature 176(2)
_cell_measurement_theta_max 28.73
_cell_measurement_theta_min 2.51
_cell_volume 2678.02(18)
_computing_cell_refinement 'Bruker SMART'
_computing_data_collection 'Bruker SMART'
_computing_data_reduction 'Bruker SAINT'
_computing_molecular_graphics 'Bruker SHELXTL'
_computing_publication_material 'Bruker SHELXTL'
_computing_structure_refinement 'SHELXL-97 (Sheldrick, 1997)'
_computing_structure_solution 'SHELXS-97 (Sheldrick, 1990)'
_diffrn_ambient_temperature 176(2)
_diffrn_measured_fraction_theta_full 0.958
_diffrn_measured_fraction_theta_max 0.958
_diffrn_measurement_device_type 'CCD area detector'
_diffrn_measurement_method 'phi and omega scans'
_diffrn_radiation_monochromator graphite
_diffrn_radiation_source 'fine-focus sealed tube'
_diffrn_radiation_type MoK\a
_diffrn_radiation_wavelength 0.71073
_diffrn_reflns_av_R_equivalents 0.0248
_diffrn_reflns_av_sigmaI/netI 0.0409
_diffrn_reflns_limit_h_max 14
_diffrn_reflns_limit_h_min -13
_diffrn_reflns_limit_k_max 15
_diffrn_reflns_limit_k_min -11
_diffrn_reflns_limit_l_max 20
_diffrn_reflns_limit_l_min -20
_diffrn_reflns_number 17559
_diffrn_reflns_theta_full 24.71
_diffrn_reflns_theta_max 24.71
_diffrn_reflns_theta_min 5.11
_exptl_absorpt_coefficient_mu 0.761
_exptl_absorpt_correction_type none
_exptl_crystal_colour yellow
_exptl_crystal_density_diffrn 1.406
_exptl_crystal_density_method 'not measured'
_exptl_crystal_description plate
_exptl_crystal_F_000 1176
_exptl_crystal_size_max 0.40
_exptl_crystal_size_mid 0.20
_exptl_crystal_size_min 0.10
_refine_diff_density_max 0.739
_refine_diff_density_min -0.361
_refine_diff_density_rms 0.062
_refine_ls_extinction_method none
_refine_ls_goodness_of_fit_ref 1.016
_refine_ls_hydrogen_treatment constr
_refine_ls_matrix_type full
_refine_ls_number_parameters 624
_refine_ls_number_reflns 8754
_refine_ls_number_restraints 0
_refine_ls_restrained_S_all 1.016
_refine_ls_R_factor_all 0.0432
_refine_ls_R_factor_gt 0.0306
_refine_ls_shift/su_max 0.002
_refine_ls_shift/su_mean 0.000
_refine_ls_structure_factor_coef Fsqd
_refine_ls_weighting_details 'calc w=1/[\s^2^(Fo^2^)+(0.0294P)^2^+1.8940P] where P=(Fo^2^+2Fc^2^)/3'
_refine_ls_weighting_scheme calc
_refine_ls_wR_factor_gt 0.0687
_refine_ls_wR_factor_ref 0.0748
_reflns_number_gt 7128
_reflns_number_total 8754
_reflns_threshold_expression >2sigma(I)
_cod_data_source_file b907908dsup1.cif
_cod_data_source_block 7a
_cod_depositor_comments
;
The following automatic conversions were performed:

'_symmetry_cell_setting' value 'Triclinic' changed to 'triclinic'
according to /home/saulius/struct/CIF-dictionaries/cif_core.dic
dictionary named 'cif_core.dic' version 2.4.2 from 2011-04-26.

Automatic conversion script
Id: cif_fix_values 1891 2012-01-12 08:04:46Z andrius 
;
_cod_original_cell_volume 2678.02(17)
_cod_database_code 7111547

loop_
_symmetry_equiv_pos_as_xyz
'x, y, z'
'-x, -y, -z'

loop_
_atom_site_label
_atom_site_type_symbol
_atom_site_fract_x
_atom_site_fract_y
_atom_site_fract_z
_atom_site_U_iso_or_equiv
_atom_site_adp_type
_atom_site_occupancy
_atom_site_symmetry_multiplicity
_atom_site_calc_flag
_atom_site_refinement_flags
Rh1 Rh 0.820718(19) 0.823215(19) 0.029660(13) 0.02623(8) Uani 1 1 d .
Rh2 Rh 0.377253(18) 0.256691(18) 0.423388(13) 0.02440(7) Uani 1 1 d .
Cl1 Cl 1.01423(6) 0.76117(7) 0.04702(5) 0.03697(19) Uani 1 1 d .
Cl2 Cl 0.39237(7) 0.23871(7) 0.56236(5) 0.0388(2) Uani 1 1 d .
N1 N 0.8019(2) 0.62476(19) 0.17135(14) 0.0268(6) Uani 1 1 d .
N2 N 0.81841(19) 0.76568(19) 0.20793(14) 0.0259(5) Uani 1 1 d .
N3 N 0.17769(19) 0.43776(19) 0.40964(14) 0.0258(6) Uani 1 1 d .
N4 N 0.12915(19) 0.28244(18) 0.43375(14) 0.0255(5) Uani 1 1 d .
O1 O 0.8147(2) 0.4918(2) 0.29353(14) 0.0542(7) Uani 1 1 d .
O2 O 0.01283(18) 0.55878(18) 0.41196(14) 0.0428(6) Uani 1 1 d .
C1 C 0.8088(2) 0.7328(2) 0.14332(17) 0.0248(6) Uani 1 1 d .
C2 C 0.8111(3) 0.5847(3) 0.25471(18) 0.0323(7) Uani 1 1 d .
C3 C 0.8197(3) 0.6801(2) 0.28325(17) 0.0311(7) Uani 1 1 d .
H3A H 0.7567 0.7004 0.3143 0.037 Uiso 1 1 calc R
H3B H 0.8886 0.6641 0.3165 0.037 Uiso 1 1 calc R
C4 C 0.7733(2) 0.5610(2) 0.12256(17) 0.0274(7) Uani 1 1 d .
C5 C 0.6638(3) 0.5596(3) 0.11365(19) 0.0339(7) Uani 1 1 d .
C6 C 0.6358(3) 0.4993(3) 0.0668(2) 0.0427(9) Uani 1 1 d .
H6 H 0.5613 0.4970 0.0605 0.051 Uiso 1 1 calc R
C7 C 0.7151(3) 0.4418(3) 0.0289(2) 0.0416(9) Uani 1 1 d .
C8 C 0.8233(3) 0.4419(3) 0.04231(19) 0.0338(7) Uani 1 1 d .
H8 H 0.8778 0.4015 0.0178 0.041 Uiso 1 1 calc R
C9 C 0.8553(2) 0.4987(2) 0.09012(17) 0.0281(7) Uani 1 1 d .
C10 C 0.5770(3) 0.6171(3) 0.1569(2) 0.0441(9) Uani 1 1 d .
H10A H 0.5901 0.5815 0.2148 0.066 Uiso 1 1 calc R
H10B H 0.5045 0.6131 0.1391 0.066 Uiso 1 1 calc R
H10C H 0.5803 0.6941 0.1448 0.066 Uiso 1 1 calc R
C11 C 0.6836(3) 0.3769(4) -0.0224(3) 0.0658(13) Uani 1 1 d .
H11A H 0.6545 0.4266 -0.0754 0.099 Uiso 1 1 calc R
H11B H 0.6276 0.3394 0.0031 0.099 Uiso 1 1 calc R
H11C H 0.7484 0.3225 -0.0280 0.099 Uiso 1 1 calc R
C12 C 0.9745(3) 0.4877(3) 0.1098(2) 0.0363(8) Uani 1 1 d .
H12A H 0.9909 0.5603 0.0929 0.054 Uiso 1 1 calc R
H12B H 1.0192 0.4406 0.0816 0.054 Uiso 1 1 calc R
H12C H 0.9913 0.4550 0.1677 0.054 Uiso 1 1 calc R
C13 C 0.8172(2) 0.8767(2) 0.20552(16) 0.0240(6) Uani 1 1 d .
C14 C 0.7157(2) 0.9483(2) 0.20343(16) 0.0251(6) Uani 1 1 d .
C15 C 0.7139(3) 1.0564(2) 0.19767(18) 0.0320(7) Uani 1 1 d .
H15 H 0.6452 1.1068 0.1938 0.038 Uiso 1 1 calc R
C16 C 0.8096(3) 1.0930(3) 0.19746(19) 0.0355(8) Uani 1 1 d .
C17 C 0.9087(3) 1.0175(3) 0.20412(18) 0.0342(8) Uani 1 1 d .
H17 H 0.9746 1.0413 0.2051 0.041 Uiso 1 1 calc R
C18 C 0.9153(2) 0.9089(3) 0.20943(17) 0.0276(7) Uani 1 1 d .
C19 C 0.6103(2) 0.9099(3) 0.21384(19) 0.0320(7) Uani 1 1 d .
H19A H 0.5967 0.8881 0.2709 0.048 Uiso 1 1 calc R
H19B H 0.6165 0.8471 0.1932 0.048 Uiso 1 1 calc R
H19C H 0.5495 0.9696 0.1842 0.048 Uiso 1 1 calc R
C20 C 0.8063(3) 1.2094(3) 0.1944(3) 0.0647(12) Uani 1 1 d .
H20A H 0.8229 1.2123 0.2484 0.097 Uiso 1 1 calc R
H20B H 0.7330 1.2554 0.1743 0.097 Uiso 1 1 calc R
H20C H 0.8606 1.2364 0.1587 0.097 Uiso 1 1 calc R
C21 C 1.0252(3) 0.8280(3) 0.2237(2) 0.0409(8) Uani 1 1 d .
H21A H 1.0836 0.8668 0.2225 0.061 Uiso 1 1 calc R
H21B H 1.0339 0.7917 0.1816 0.061 Uiso 1 1 calc R
H21C H 1.0292 0.7730 0.2761 0.061 Uiso 1 1 calc R
C22 C 0.6609(3) 0.8292(3) -0.0116(2) 0.0414(8) Uani 1 1 d .
H22 H 0.6257 0.7743 0.0253 0.050 Uiso 1 1 calc R
C23 C 0.6587(3) 0.9216(3) 0.01324(19) 0.0386(8) Uani 1 1 d .
H23 H 0.6230 0.9187 0.0647 0.046 Uiso 1 1 calc R
C24 C 0.6482(3) 1.0374(3) -0.0409(2) 0.0513(10) Uani 1 1 d .
H24A H 0.6056 1.0896 -0.0149 0.062 Uiso 1 1 calc R
H24B H 0.6071 1.0467 -0.0918 0.062 Uiso 1 1 calc R
C25 C 0.7589(3) 1.0645(3) -0.0595(3) 0.0618(12) Uani 1 1 d .
H25A H 0.7507 1.1235 -0.1111 0.074 Uiso 1 1 calc R
H25B H 0.7828 1.0926 -0.0173 0.074 Uiso 1 1 calc R
C26 C 0.8461(3) 0.9670(3) -0.0646(2) 0.0485(9) Uani 1 1 d .
H26 H 0.9224 0.9778 -0.0632 0.058 Uiso 1 1 calc R
C27 C 0.8339(3) 0.8914(3) -0.10161(19) 0.0479(9) Uani 1 1 d .
H27 H 0.9032 0.8565 -0.1215 0.057 Uiso 1 1 calc R
C28 C 0.7318(3) 0.8967(4) -0.1488(2) 0.0621(12) Uani 1 1 d .
H28A H 0.7523 0.8714 -0.1961 0.074 Uiso 1 1 calc R
H28B H 0.6889 0.9736 -0.1683 0.074 Uiso 1 1 calc R
C29 C 0.6604(3) 0.8247(4) -0.0973(2) 0.0594(11) Uani 1 1 d .
H29A H 0.5842 0.8499 -0.1214 0.071 Uiso 1 1 calc R
H29B H 0.6882 0.7478 -0.0973 0.071 Uiso 1 1 calc R
C30 C 0.2168(2) 0.3260(2) 0.41950(16) 0.0216(6) Uani 1 1 d .
C31 C 0.0660(3) 0.4665(2) 0.41847(19) 0.0324(7) Uani 1 1 d .
C32 C 0.0277(3) 0.3621(2) 0.4368(2) 0.0354(8) Uani 1 1 d .
H32A H -0.0013 0.3440 0.4905 0.042 Uiso 1 1 calc R
H32B H -0.0292 0.3664 0.3961 0.042 Uiso 1 1 calc R
C33 C 0.2396(2) 0.5194(2) 0.37751(17) 0.0255(7) Uani 1 1 d .
C34 C 0.2321(2) 0.5666(2) 0.29426(18) 0.0272(7) Uani 1 1 d .
C35 C 0.2904(2) 0.6448(2) 0.26309(18) 0.0296(7) Uani 1 1 d .
H35 H 0.2877 0.6761 0.2066 0.035 Uiso 1 1 calc R
C36 C 0.3531(2) 0.6793(2) 0.31142(18) 0.0300(7) Uani 1 1 d .
C37 C 0.3556(2) 0.6325(2) 0.39378(18) 0.0306(7) Uani 1 1 d .
H37 H 0.3991 0.6546 0.4276 0.037 Uiso 1 1 calc R
C38 C 0.2970(2) 0.5548(2) 0.42866(17) 0.0275(7) Uani 1 1 d .
C39 C 0.1575(3) 0.5377(3) 0.2401(2) 0.0392(8) Uani 1 1 d .
H39A H 0.1756 0.5645 0.1844 0.059 Uiso 1 1 calc R
H39B H 0.0811 0.5720 0.2454 0.059 Uiso 1 1 calc R
H39C H 0.1674 0.4580 0.2555 0.059 Uiso 1 1 calc R
C40 C 0.4133(3) 0.7671(3) 0.2771(2) 0.0477(9) Uani 1 1 d .
H40A H 0.3775 0.8339 0.2901 0.072 Uiso 1 1 calc R
H40B H 0.4125 0.7825 0.2187 0.072 Uiso 1 1 calc R
H40C H 0.4892 0.7425 0.2999 0.072 Uiso 1 1 calc R
C41 C 0.2938(3) 0.5155(3) 0.51866(18) 0.0410(8) Uani 1 1 d .
H41A H 0.2285 0.4863 0.5324 0.061 Uiso 1 1 calc R
H41B H 0.2910 0.5768 0.5404 0.061 Uiso 1 1 calc R
H41C H 0.3596 0.4577 0.5416 0.061 Uiso 1 1 calc R
C42 C 0.1305(2) 0.1694(2) 0.44209(18) 0.0253(7) Uani 1 1 d .
C43 C 0.1518(2) 0.0920(2) 0.51706(18) 0.0287(7) Uani 1 1 d .
C44 C 0.1579(2) -0.0160(3) 0.5208(2) 0.0362(8) Uani 1 1 d .
H44 H 0.1736 -0.0706 0.5714 0.043 Uiso 1 1 calc R
C45 C 0.1419(3) -0.0471(3) 0.4537(2) 0.0390(8) Uani 1 1 d .
C46 C 0.1133(3) 0.0337(3) 0.3812(2) 0.0399(8) Uani 1 1 d .
H46 H 0.0982 0.0135 0.3351 0.048 Uiso 1 1 calc R
C47 C 0.1058(2) 0.1425(3) 0.37346(19) 0.0319(7) Uani 1 1 d .
C48 C 0.1630(3) 0.1247(3) 0.59149(19) 0.0399(8) Uani 1 1 d .
H48A H 0.2244 0.1601 0.5881 0.060 Uiso 1 1 calc R
H48B H 0.1765 0.0594 0.6384 0.060 Uiso 1 1 calc R
H48C H 0.0953 0.1759 0.5966 0.060 Uiso 1 1 calc R
C49 C 0.1536(3) -0.1667(3) 0.4603(3) 0.0644(12) Uani 1 1 d .
H49A H 0.0914 -0.1745 0.4305 0.097 Uiso 1 1 calc R
H49B H 0.1549 -0.2091 0.5168 0.097 Uiso 1 1 calc R
H49C H 0.2220 -0.1939 0.4380 0.097 Uiso 1 1 calc R
C50 C 0.0696(3) 0.2303(3) 0.29413(19) 0.0426(9) Uani 1 1 d .
H50A H 0.0701 0.1958 0.2513 0.064 Uiso 1 1 calc R
H50B H 0.1200 0.2793 0.2830 0.064 Uiso 1 1 calc R
H50C H -0.0046 0.2725 0.2967 0.064 Uiso 1 1 calc R
C51 C 0.3882(3) 0.2978(3) 0.29735(18) 0.0393(8) Uani 1 1 d .
H51 H 0.3242 0.3555 0.2663 0.047 Uiso 1 1 calc R
C52 C 0.3664(3) 0.1950(3) 0.32647(18) 0.0342(8) Uani 1 1 d .
H52 H 0.2901 0.1929 0.3117 0.041 Uiso 1 1 calc R
C53 C 0.4482(3) 0.0875(3) 0.3394(2) 0.0460(9) Uani 1 1 d .
H53A H 0.4606 0.0739 0.2870 0.055 Uiso 1 1 calc R
H53B H 0.4168 0.0281 0.3732 0.055 Uiso 1 1 calc R
C54 C 0.5582(3) 0.0823(3) 0.3790(2) 0.0505(10) Uani 1 1 d .
H54A H 0.5936 0.0050 0.4079 0.061 Uiso 1 1 calc R
H54B H 0.6066 0.1100 0.3372 0.061 Uiso 1 1 calc R
C55 C 0.5454(3) 0.1493(3) 0.4374(2) 0.0445(9) Uani 1 1 d .
H55 H 0.5707 0.1052 0.4940 0.053 Uiso 1 1 calc R
C56 C 0.5525(3) 0.2553(4) 0.4189(2) 0.0519(10) Uani 1 1 d .
H56 H 0.5827 0.2740 0.4646 0.062 Uiso 1 1 calc R
C57 C 0.5680(4) 0.3292(4) 0.3376(3) 0.0688(13) Uani 1 1 d .
H57A H 0.6462 0.3112 0.3263 0.083 Uiso 1 1 calc R
H57B H 0.5491 0.4062 0.3387 0.083 Uiso 1 1 calc R
C58 C 0.4984(3) 0.3189(3) 0.2705(2) 0.0552(11) Uani 1 1 d .
H58A H 0.4865 0.3872 0.2251 0.066 Uiso 1 1 calc R
H58B H 0.5383 0.2579 0.2513 0.066 Uiso 1 1 calc R

loop_
_atom_site_aniso_label
_atom_site_aniso_U_11
_atom_site_aniso_U_22
_atom_site_aniso_U_33
_atom_site_aniso_U_23
_atom_site_aniso_U_13
_atom_site_aniso_U_12
Rh1 0.02537(14) 0.03000(14) 0.02155(13) -0.00684(10) 0.00311(10) -0.00407(10)
Rh2 0.02357(14) 0.02498(13) 0.02442(14) -0.00900(10) -0.00060(10) -0.00308(10)
Cl1 0.0270(4) 0.0372(4) 0.0435(5) -0.0108(4) 0.0062(4) -0.0026(3)
Cl2 0.0422(5) 0.0461(5) 0.0275(4) -0.0136(4) -0.0044(4) -0.0055(4)
N1 0.0330(15) 0.0270(13) 0.0227(13) -0.0102(11) 0.0020(11) -0.0076(11)
N2 0.0303(14) 0.0266(13) 0.0212(13) -0.0095(11) 0.0035(11) -0.0047(11)
N3 0.0263(14) 0.0193(12) 0.0305(14) -0.0061(11) 0.0025(11) -0.0041(10)
N4 0.0249(14) 0.0199(13) 0.0315(14) -0.0089(11) 0.0030(11) -0.0032(11)
O1 0.087(2) 0.0387(15) 0.0370(14) -0.0088(12) 0.0031(13) -0.0192(14)
O2 0.0416(14) 0.0310(13) 0.0541(15) -0.0144(11) 0.0085(11) -0.0031(11)
C1 0.0166(15) 0.0287(16) 0.0289(16) -0.0111(13) 0.0012(12) -0.0012(12)
C2 0.043(2) 0.0264(18) 0.0269(17) -0.0064(14) 0.0035(14) -0.0081(15)
C3 0.0430(19) 0.0266(16) 0.0229(16) -0.0069(13) 0.0037(14) -0.0077(14)
C4 0.0355(18) 0.0253(16) 0.0229(16) -0.0092(13) 0.0016(13) -0.0077(14)
C5 0.0320(19) 0.0334(18) 0.0394(19) -0.0164(15) 0.0038(15) -0.0065(14)
C6 0.0313(19) 0.051(2) 0.053(2) -0.0265(18) 0.0010(16) -0.0087(16)
C7 0.039(2) 0.047(2) 0.047(2) -0.0280(18) 0.0001(16) -0.0081(16)
C8 0.0307(18) 0.0383(19) 0.0354(18) -0.0186(15) 0.0057(14) -0.0040(15)
C9 0.0301(17) 0.0276(16) 0.0253(16) -0.0058(13) 0.0019(13) -0.0071(13)
C10 0.036(2) 0.050(2) 0.056(2) -0.0299(19) 0.0135(17) -0.0118(17)
C11 0.042(2) 0.091(3) 0.089(3) -0.068(3) 0.002(2) -0.009(2)
C12 0.0348(19) 0.0379(19) 0.0389(19) -0.0163(16) 0.0013(15) -0.0078(15)
C13 0.0284(17) 0.0251(15) 0.0200(15) -0.0084(12) 0.0034(12) -0.0071(13)
C14 0.0261(16) 0.0321(17) 0.0186(15) -0.0087(13) 0.0006(12) -0.0087(13)
C15 0.0294(18) 0.0284(17) 0.0333(18) -0.0063(14) 0.0019(14) -0.0010(14)
C16 0.040(2) 0.0279(17) 0.0377(19) -0.0051(14) 0.0026(15) -0.0126(15)
C17 0.0332(19) 0.042(2) 0.0324(18) -0.0100(15) 0.0080(14) -0.0204(16)
C18 0.0260(17) 0.0372(18) 0.0211(15) -0.0096(13) 0.0058(13) -0.0093(14)
C19 0.0257(17) 0.0385(18) 0.0357(18) -0.0155(15) 0.0069(14) -0.0094(14)
C20 0.059(3) 0.032(2) 0.103(4) -0.014(2) 0.004(2) -0.0177(19)
C21 0.0261(18) 0.051(2) 0.049(2) -0.0217(18) 0.0023(15) -0.0068(16)
C22 0.0280(18) 0.053(2) 0.035(2) -0.0032(17) -0.0046(15) -0.0075(16)
C23 0.0273(18) 0.052(2) 0.0286(18) -0.0089(16) 0.0004(14) 0.0023(16)
C24 0.046(2) 0.044(2) 0.055(2) -0.0105(19) -0.0071(19) 0.0037(18)
C25 0.059(3) 0.034(2) 0.076(3) 0.004(2) -0.017(2) -0.0046(19)
C26 0.042(2) 0.052(2) 0.042(2) 0.0052(18) 0.0043(17) -0.0172(18)
C27 0.046(2) 0.069(3) 0.0233(18) -0.0060(18) 0.0111(16) -0.0121(19)
C28 0.069(3) 0.086(3) 0.033(2) -0.023(2) 0.003(2) -0.013(2)
C29 0.056(3) 0.067(3) 0.054(3) -0.024(2) -0.019(2) -0.006(2)
C30 0.0285(16) 0.0194(14) 0.0170(14) -0.0058(12) 0.0005(12) -0.0052(12)
C31 0.0302(18) 0.0231(17) 0.042(2) -0.0105(14) 0.0057(15) -0.0016(14)
C32 0.0303(18) 0.0265(17) 0.048(2) -0.0124(15) 0.0067(15) -0.0021(14)
C33 0.0252(16) 0.0169(14) 0.0313(17) -0.0041(13) 0.0034(13) -0.0029(12)
C34 0.0274(17) 0.0226(15) 0.0302(17) -0.0074(13) -0.0042(13) -0.0037(13)
C35 0.0318(18) 0.0285(17) 0.0248(16) -0.0041(13) 0.0007(13) -0.0052(14)
C36 0.0260(17) 0.0284(17) 0.0364(19) -0.0111(14) 0.0070(14) -0.0062(13)
C37 0.0335(18) 0.0317(17) 0.0321(18) -0.0158(14) -0.0009(14) -0.0107(14)
C38 0.0345(18) 0.0222(15) 0.0256(16) -0.0091(13) 0.0015(13) -0.0036(13)
C39 0.044(2) 0.0343(18) 0.0371(19) -0.0055(15) -0.0123(16) -0.0110(16)
C40 0.054(2) 0.055(2) 0.043(2) -0.0129(18) 0.0109(18) -0.0328(19)
C41 0.063(2) 0.0348(19) 0.0285(18) -0.0117(15) 0.0023(16) -0.0161(17)
C42 0.0209(16) 0.0222(15) 0.0348(18) -0.0119(13) 0.0042(13) -0.0045(12)
C43 0.0234(16) 0.0265(16) 0.0357(18) -0.0092(14) 0.0019(13) -0.0050(13)
C44 0.0254(17) 0.0249(17) 0.052(2) -0.0025(15) 0.0023(15) -0.0047(13)
C45 0.0232(17) 0.0299(18) 0.071(3) -0.0227(18) 0.0077(17) -0.0094(14)
C46 0.0329(19) 0.044(2) 0.055(2) -0.0325(19) 0.0040(16) -0.0120(16)
C47 0.0255(17) 0.0363(18) 0.0366(18) -0.0147(15) 0.0024(14) -0.0078(14)
C48 0.044(2) 0.044(2) 0.0289(18) -0.0059(15) 0.0028(15) -0.0117(16)
C49 0.049(2) 0.031(2) 0.122(4) -0.035(2) 0.006(2) -0.0105(18)
C50 0.043(2) 0.055(2) 0.0326(19) -0.0155(17) -0.0040(16) -0.0134(17)
C51 0.044(2) 0.042(2) 0.0232(17) -0.0069(15) 0.0034(15) 0.0050(16)
C52 0.0319(18) 0.044(2) 0.0306(18) -0.0203(16) 0.0008(14) -0.0048(15)
C53 0.058(2) 0.038(2) 0.045(2) -0.0230(17) 0.0078(18) -0.0042(17)
C54 0.041(2) 0.047(2) 0.051(2) -0.0134(18) 0.0038(18) 0.0130(18)
C55 0.0256(18) 0.061(3) 0.038(2) -0.0143(18) -0.0062(15) 0.0084(17)
C56 0.027(2) 0.083(3) 0.058(3) -0.036(2) 0.0040(17) -0.0197(19)
C57 0.065(3) 0.082(3) 0.083(3) -0.041(3) 0.036(3) -0.044(2)
C58 0.073(3) 0.043(2) 0.046(2) -0.0075(18) 0.026(2) -0.015(2)

loop_
_atom_type_symbol
_atom_type_description
_atom_type_scat_dispersion_real
_atom_type_scat_dispersion_imag
_atom_type_scat_source
C C 0.0033 0.0016 'International Tables Vol C Tables 4.2.6.8 and 6.1.1.4'
H H 0.0000 0.0000 'International Tables Vol C Tables 4.2.6.8 and 6.1.1.4'
N N 0.0061 0.0033 'International Tables Vol C Tables 4.2.6.8 and 6.1.1.4'
O O 0.0106 0.0060 'International Tables Vol C Tables 4.2.6.8 and 6.1.1.4'
Cl Cl 0.1484 0.1585 'International Tables Vol C Tables 4.2.6.8 and 6.1.1.4'
Rh Rh -1.1178 0.9187 'International Tables Vol C Tables 4.2.6.8 and 6.1.1.4'

loop_
_geom_angle_atom_site_label_1
_geom_angle_atom_site_label_2
_geom_angle_atom_site_label_3
_geom_angle
C1 Rh1 C22 95.44(12)
C1 Rh1 C23 96.12(12)
C22 Rh1 C23 38.59(13)
C1 Rh1 C26 155.56(14)
C22 Rh1 C26 97.18(14)
C23 Rh1 C26 81.15(14)
C1 Rh1 C27 168.29(14)
C22 Rh1 C27 80.73(13)
C23 Rh1 C27 87.79(13)
C26 Rh1 C27 36.00(14)
C1 Rh1 Cl1 89.82(8)
C22 Rh1 Cl1 156.00(10)
C23 Rh1 Cl1 163.58(10)
C26 Rh1 Cl1 87.11(10)
C27 Rh1 Cl1 89.42(10)
C30 Rh2 C52 95.97(12)
C30 Rh2 C51 95.94(12)
C52 Rh2 C51 38.31(13)
C30 Rh2 C56 155.23(14)
C52 Rh2 C56 96.60(13)
C51 Rh2 C56 81.10(14)
C30 Rh2 C55 168.87(13)
C52 Rh2 C55 80.98(13)
C51 Rh2 C55 88.29(13)
C56 Rh2 C55 35.68(14)
C30 Rh2 Cl2 89.68(8)
C52 Rh2 Cl2 153.01(9)
C51 Rh2 Cl2 166.69(10)
C56 Rh2 Cl2 88.74(10)
C55 Rh2 Cl2 88.42(9)
C1 N1 C2 112.8(2)
C1 N1 C4 125.4(2)
C2 N1 C4 121.3(3)
C1 N2 C13 124.5(2)
C1 N2 C3 113.4(2)
C13 N2 C3 121.8(2)
C31 N3 C30 113.0(2)
C31 N3 C33 121.8(2)
C30 N3 C33 124.0(2)
C30 N4 C42 124.6(2)
C30 N4 C32 113.6(2)
C42 N4 C32 121.8(2)
N2 C1 N1 106.4(2)
N2 C1 Rh1 124.5(2)
N1 C1 Rh1 128.8(2)
O1 C2 N1 125.7(3)
O1 C2 C3 128.8(3)
N1 C2 C3 105.5(2)
N2 C3 C2 101.9(2)
C5 C4 C9 121.9(3)
C5 C4 N1 118.0(3)
C9 C4 N1 120.0(3)
C6 C5 C4 118.3(3)
C6 C5 C10 120.1(3)
C4 C5 C10 121.5(3)
C5 C6 C7 121.2(3)
C8 C7 C6 118.3(3)
C8 C7 C11 120.8(3)
C6 C7 C11 120.8(3)
C7 C8 C9 122.4(3)
C8 C9 C4 117.6(3)
C8 C9 C12 120.7(3)
C4 C9 C12 121.6(3)
C18 C13 C14 121.6(3)
C18 C13 N2 120.4(3)
C14 C13 N2 117.9(2)
C15 C14 C13 118.1(3)
C15 C14 C19 119.5(3)
C13 C14 C19 122.2(3)
C14 C15 C16 121.9(3)
C17 C16 C15 117.9(3)
C17 C16 C20 120.8(3)
C15 C16 C20 121.2(3)
C18 C17 C16 122.6(3)
C17 C18 C13 117.6(3)
C17 C18 C21 120.4(3)
C13 C18 C21 121.9(3)
C23 C22 C29 126.5(3)
C23 C22 Rh1 71.07(19)
C29 C22 Rh1 110.0(2)
C22 C23 C24 126.1(3)
C22 C23 Rh1 70.34(19)
C24 C23 Rh1 113.6(2)
C23 C24 C25 112.6(3)
C26 C25 C24 112.9(3)
C27 C26 C25 126.4(4)
C27 C26 Rh1 73.2(2)
C25 C26 Rh1 107.2(2)
C26 C27 C28 124.8(4)
C26 C27 Rh1 70.8(2)
C28 C27 Rh1 111.6(2)
C27 C28 C29 111.3(3)
C22 C29 C28 111.9(3)
N4 C30 N3 105.7(2)
N4 C30 Rh2 131.7(2)
N3 C30 Rh2 122.3(2)
O2 C31 N3 125.5(3)
O2 C31 C32 128.7(3)
N3 C31 C32 105.9(2)
N4 C32 C31 101.8(2)
C38 C33 C34 122.0(3)
C38 C33 N3 120.3(3)
C34 C33 N3 117.5(3)
C35 C34 C33 118.0(3)
C35 C34 C39 120.6(3)
C33 C34 C39 121.3(3)
C34 C35 C36 122.2(3)
C35 C36 C37 117.8(3)
C35 C36 C40 121.8(3)
C37 C36 C40 120.3(3)
C38 C37 C36 122.5(3)
C37 C38 C33 117.3(3)
C37 C38 C41 120.0(3)
C33 C38 C41 122.6(3)
C43 C42 C47 121.9(3)
C43 C42 N4 120.0(3)
C47 C42 N4 118.1(3)
C44 C43 C42 117.4(3)
C44 C43 C48 121.4(3)
C42 C43 C48 121.2(3)
C45 C44 C43 122.4(3)
C44 C45 C46 118.3(3)
C44 C45 C49 120.4(3)
C46 C45 C49 121.3(3)
C47 C46 C45 122.1(3)
C46 C47 C42 117.6(3)
C46 C47 C50 121.3(3)
C42 C47 C50 121.1(3)
C52 C51 C58 124.8(3)
C52 C51 Rh2 69.85(18)
C58 C51 Rh2 113.7(2)
C51 C52 C53 125.7(3)
C51 C52 Rh2 71.84(18)
C53 C52 Rh2 110.8(2)
C52 C53 C54 113.9(3)
C55 C54 C53 111.8(3)
C56 C55 C54 125.0(3)
C56 C55 Rh2 70.9(2)
C54 C55 Rh2 111.1(2)
C55 C56 C57 127.1(4)
C55 C56 Rh2 73.4(2)
C57 C56 Rh2 107.2(3)
C56 C57 C58 113.0(3)
C51 C58 C57 112.1(3)

loop_
_geom_bond_atom_site_label_1
_geom_bond_atom_site_label_2
_geom_bond_distance
Rh1 C1 2.020(3)
Rh1 C22 2.110(3)
Rh1 C23 2.119(3)
Rh1 C26 2.198(3)
Rh1 C27 2.228(3)
Rh1 Cl1 2.3715(8)
Rh2 C30 2.008(3)
Rh2 C52 2.097(3)
Rh2 C51 2.123(3)
Rh2 C56 2.197(3)
Rh2 C55 2.228(3)
Rh2 Cl2 2.3760(8)
N1 C1 1.381(4)
N1 C2 1.393(4)
N1 C4 1.452(4)
N2 C1 1.336(3)
N2 C13 1.442(4)
N2 C3 1.458(4)
N3 C31 1.388(4)
N3 C30 1.396(3)
N3 C33 1.445(4)
N4 C30 1.341(4)
N4 C42 1.443(3)
N4 C32 1.467(4)
O1 C2 1.200(4)
O2 C31 1.217(3)
C2 C3 1.501(4)
C4 C5 1.388(4)
C4 C9 1.394(4)
C5 C6 1.387(4)
C5 C10 1.514(4)
C6 C7 1.397(4)
C7 C8 1.379(4)
C7 C11 1.512(5)
C8 C9 1.384(4)
C9 C12 1.501(4)
C13 C18 1.396(4)
C13 C14 1.397(4)
C14 C15 1.387(4)
C14 C19 1.510(4)
C15 C16 1.390(4)
C16 C17 1.386(4)
C16 C20 1.504(4)
C17 C18 1.384(4)
C18 C21 1.509(4)
C22 C23 1.397(5)
C22 C29 1.518(5)
C23 C24 1.514(5)
C24 C25 1.522(5)
C25 C26 1.510(5)
C26 C27 1.368(5)
C27 C28 1.503(5)
C28 C29 1.546(6)
C31 C32 1.500(4)
C33 C38 1.389(4)
C33 C34 1.400(4)
C34 C35 1.377(4)
C34 C39 1.513(4)
C35 C36 1.387(4)
C36 C37 1.388(4)
C36 C40 1.499(4)
C37 C38 1.388(4)
C38 C41 1.510(4)
C42 C43 1.387(4)
C42 C47 1.400(4)
C43 C44 1.383(4)
C43 C48 1.501(4)
C44 C45 1.378(5)
C45 C46 1.381(5)
C45 C49 1.513(4)
C46 C47 1.376(4)
C47 C50 1.513(4)
C51 C52 1.385(5)
C51 C58 1.519(5)
C52 C53 1.503(4)
C53 C54 1.524(5)
C54 C55 1.517(5)
C55 C56 1.356(5)
C56 C57 1.511(6)
C57 C58 1.519(6)
